data_4342053
loop_
_publ_author_name
'Beltr\'an, Tom\'as F'
'Pino-Chamorro, Jose \'Angel'
'Fern\'andez-Trujillo, M Jes\'us'
'Safont, Vicent S.'
'Basallote, Manuel G.'
'Llusar, Rosa'

_publ_section_title
;
 Synthesis and Structure of Trinuclear W3S4 Clusters Bearing
 Aminophosphine Ligands and Their Reactivity toward Halides and
 Pseudohalides.
;
_journal_issue 2
_journal_name_full 'Inorganic chemistry'
_journal_page_first 607
_journal_page_last 618
_journal_paper_doi 10.1021/ic5025313
_journal_volume 54
_journal_year 2015
_chemical_formula_moiety 'C42 H48 Br3 N3 P3 S4 W3, C24 H20 B, C2 H3 N, C4 O'
_chemical_formula_sum 'C72 H71 B Br3 N4 O P3 S4 W3'
_chemical_formula_weight 2031.57
_chemical_name_systematic
;
 ? 
;
_space_group_crystal_system triclinic
_space_group_IT_number 2
_space_group_name_Hall '-P 1'
_space_group_name_H-M_alt 'P -1'
_symmetry_space_group_name_Hall '-P 1'
_symmetry_space_group_name_H-M 'P -1'
_atom_sites_solution_hydrogens geom
_atom_sites_solution_primary direct
_atom_sites_solution_secondary difmap
_audit_creation_date 2014-05-07
_audit_creation_method
;
  Olex2 1.1
  (compiled Nov  1 2011 20:42:30, GUI svn.r3906)
;
_cell_angle_alpha 101.274(3)
_cell_angle_beta 105.565(3)
_cell_angle_gamma 105.842(3)
_cell_formula_units_Z 2
_cell_length_a 14.1815(5)
_cell_length_b 14.9361(5)
_cell_length_c 20.2894(7)
_cell_measurement_reflns_used 21128
_cell_measurement_temperature 199.95(10)
_cell_measurement_theta_max 29.3857
_cell_measurement_theta_min 2.8328
_cell_volume 3811.6(3)
_computing_cell_refinement
;
CrysAlisPro, Agilent Technologies,
Version 1.171.35.19 (release 27-10-2011 CrysAlis171 .NET)
(compiled Oct 27 2011,15:02:11)
;
_computing_data_collection
;
CrysAlisPro, Agilent Technologies,
Version 1.171.35.19 (release 27-10-2011 CrysAlis171 .NET)
(compiled Oct 27 2011,15:02:11)
;
_computing_data_reduction
;
CrysAlisPro, Agilent Technologies,
Version 1.171.35.19 (release 27-10-2011 CrysAlis171 .NET)
(compiled Oct 27 2011,15:02:11)
;
_computing_molecular_graphics
;
O. V. Dolomanov, L. J. Bourhis, R. J. Gildea, J. A. K. Howard and H. Puschmann,
OLEX2: a complete structure solution, refinement and analysis program.
J. Appl. Cryst. (2009). 42, 339-341.
;
_computing_publication_material
;
O. V. Dolomanov, L. J. Bourhis, R. J. Gildea, J. A. K. Howard and H. Puschmann,
OLEX2: a complete structure solution, refinement and analysis program.
J. Appl. Cryst. (2009). 42, 339-341.
;
_computing_structure_refinement
;
SHELXL, G.M. Sheldrick, Acta Cryst.
2008). A64, 112-122
;
_computing_structure_solution
;
SHELXS, G.M. Sheldrick, Acta Cryst.
(2008). A64, 112-122
;
_diffrn_ambient_temperature 199.95(10)
_diffrn_detector_area_resol_mean 10.4051
_diffrn_measured_fraction_theta_full 0.999
_diffrn_measured_fraction_theta_max 0.999
_diffrn_measurement_details
;
  1 omega -100.00  -58.00   1.0000   30.0000
omega____ theta____ kappa____ phi______ frames
    -      -11.4378  178.0000   60.0000 42

  2 omega    1.00   28.00   1.0000   30.0000
omega____ theta____ kappa____ phi______ frames
    -      -11.4378  -99.0000   90.0000 27

  3 omega  -19.00   31.00   1.0000   30.0000
omega____ theta____ kappa____ phi______ frames
    -      -11.4378  -99.0000    0.0000 50

  4 omega  -11.00   31.00   1.0000   30.0000
omega____ theta____ kappa____ phi______ frames
    -      -11.4378  -99.0000  -60.0000 42

  5 omega  -77.00   99.00   1.0000   30.0000
omega____ theta____ kappa____ phi______ frames
    -       11.9066    0.0000  -90.0000 176

  6 omega    9.00   36.00   1.0000   30.0000
omega____ theta____ kappa____ phi______ frames
    -       11.9066  -99.0000   30.0000 27

  7 omega    0.00   27.00   1.0000   30.0000
omega____ theta____ kappa____ phi______ frames
    -       11.9066  -57.0000   30.0000 27

  8 omega   14.00   41.00   1.0000   30.0000
omega____ theta____ kappa____ phi______ frames
    -       11.9066  -99.0000  120.0000 27

  9 omega   35.00  102.00   1.0000   30.0000
omega____ theta____ kappa____ phi______ frames
    -       11.9066  178.0000    0.0000 67
;
_diffrn_measurement_device_type 'SuperNova, Dual, Cu at zero, Atlas'
_diffrn_measurement_method '\w scans'
_diffrn_orient_matrix_UB_11 0.0193865000
_diffrn_orient_matrix_UB_12 -0.0319746000
_diffrn_orient_matrix_UB_13 -0.0186088000
_diffrn_orient_matrix_UB_21 -0.0266357000
_diffrn_orient_matrix_UB_22 0.0064684000
_diffrn_orient_matrix_UB_23 -0.0327175000
_diffrn_orient_matrix_UB_31 0.0444221000
_diffrn_orient_matrix_UB_32 0.0399540000
_diffrn_orient_matrix_UB_33 0.0046011000
_diffrn_radiation_monochromator mirror
_diffrn_radiation_type 'Mo K\a'
_diffrn_radiation_wavelength 0.7107
_diffrn_reflns_av_R_equivalents 0.0452
_diffrn_reflns_av_unetI/netI 0.0465
_diffrn_reflns_limit_h_max 16
_diffrn_reflns_limit_h_min -16
_diffrn_reflns_limit_k_max 17
_diffrn_reflns_limit_k_min -17
_diffrn_reflns_limit_l_max 23
_diffrn_reflns_limit_l_min -24
_diffrn_reflns_number 40721
_diffrn_reflns_theta_full 25.00
_diffrn_reflns_theta_max 25.00
_diffrn_reflns_theta_min 2.84
_diffrn_source 'SuperNova (Mo) X-ray Source'
_exptl_absorpt_coefficient_mu 6.304
_exptl_absorpt_correction_T_max 1.00000
_exptl_absorpt_correction_T_min 0.48809
_exptl_absorpt_correction_type multi-scan
_exptl_absorpt_process_details
;
CrysAlisPro, Agilent Technologies,
Version 1.171.35.19 (release 27-10-2011 CrysAlis171 .NET)
(compiled Oct 27 2011,15:02:11)
Empirical absorption correction using spherical harmonics,
 implemented in SCALE3 ABSPACK scaling algorithm.
;
_exptl_crystal_density_diffrn 1.770
_exptl_crystal_density_method 'not measured'
_exptl_crystal_F_000 1960
_exptl_crystal_size_max 0.1760
_exptl_crystal_size_mid 0.1280
_exptl_crystal_size_min 0.0637
_refine_diff_density_max 2.725
_refine_diff_density_min -0.885
_refine_diff_density_rms 0.144
_refine_ls_extinction_method none
_refine_ls_goodness_of_fit_ref 1.073
_refine_ls_hydrogen_treatment mixed
_refine_ls_matrix_type full
_refine_ls_number_parameters 829
_refine_ls_number_reflns 13412
_refine_ls_number_restraints 45
_refine_ls_restrained_S_all 1.075
_refine_ls_R_factor_all 0.0417
_refine_ls_R_factor_gt 0.0330
_refine_ls_shift/su_max 0.002
_refine_ls_shift/su_mean 0.000
_refine_ls_structure_factor_coef Fsqd
_refine_ls_weighting_details 'calc w=1/[\s^2^(Fo^2^)+(0.0373P)^2^+10.6808P] where P=(Fo^2^+2Fc^2^)/3'
_refine_ls_weighting_scheme calc
_refine_ls_wR_factor_gt 0.0852
_refine_ls_wR_factor_ref 0.0922
_reflns_number_gt 11547
_reflns_number_total 13412
_reflns_threshold_expression >2sigma(I)
_cod_data_source_file ic5025313_si_002.cif
_cod_data_source_block str1359
_cod_depositor_comments 'Adding full bibliography for 4342053--4342056.cif.'
_cod_original_cell_volume 3811.6(2)
_cod_database_code 4342053
_chemical_oxdiff_formula 'C66 H68 B Br3 P3 N3 S4 W3'
_reflns_odcompleteness_completeness 99.88
_reflns_odcompleteness_iscentric 1
_reflns_odcompleteness_theta 26.32

loop_
_space_group_symop_id
_space_group_symop_operation_xyz
1 'x, y, z'
2 '-x, -y, -z'

loop_
_atom_site_label
_atom_site_type_symbol
_atom_site_fract_x
_atom_site_fract_y
_atom_site_fract_z
_atom_site_U_iso_or_equiv
_atom_site_adp_type
_atom_site_occupancy
_atom_site_symmetry_multiplicity
_atom_site_calc_flag
_atom_site_refinement_flags
_atom_site_disorder_assembly
_atom_site_disorder_group
W1 W 0.481632(17) 0.387364(16) 0.637606(12) 0.02182(7) Uani 1 1 d . . .
W2 W 0.604505(18) 0.580634(16) 0.693260(12) 0.02242(7) Uani 1 1 d . . .
W3 W 0.390719(18) 0.528304(17) 0.641799(12) 0.02300(7) Uani 1 1 d . . .
Br1 Br 0.35840(5) 0.26539(5) 0.51202(3) 0.03361(16) Uani 1 1 d . . .
Br2 Br 0.75557(5) 0.57805(5) 0.64027(4) 0.03374(15) Uani 1 1 d . . .
Br3 Br 0.37306(5) 0.66396(5) 0.57794(4) 0.03732(16) Uani 1 1 d . . .
S4 S 0.34771(11) 0.39219(10) 0.68087(8) 0.0243(3) Uani 1 1 d . . .
S3 S 0.50285(11) 0.63846(10) 0.75010(8) 0.0256(3) Uani 1 1 d . . .
S2 S 0.61939(11) 0.45807(10) 0.74467(8) 0.0242(3) Uani 1 1 d . . .
P1 P 0.47453(12) 0.23468(11) 0.67532(9) 0.0254(3) Uani 1 1 d . . .
P3 P 0.23918(12) 0.54924(12) 0.67958(9) 0.0288(4) Uani 1 1 d . . .
S1 S 0.49613(12) 0.50317(11) 0.57396(8) 0.0289(3) Uani 1 1 d . . .
P2 P 0.75044(12) 0.69277(11) 0.80533(9) 0.0270(4) Uani 1 1 d . . .
N3 N 0.2517(4) 0.4444(4) 0.5400(3) 0.0292(12) Uani 1 1 d . . .
H3A H 0.2687 0.4606 0.5032 0.035 Uiso 1 1 calc R . .
H3B H 0.2417 0.3806 0.5331 0.035 Uiso 1 1 calc R . .
N2 N 0.6432(4) 0.7238(4) 0.6650(3) 0.0275(12) Uani 1 1 d . . .
N1 N 0.5947(4) 0.3351(3) 0.5926(3) 0.0264(11) Uani 1 1 d . . .
H1A H 0.5807 0.3390 0.5475 0.032 Uiso 1 1 calc R . .
H1B H 0.6594 0.3775 0.6180 0.032 Uiso 1 1 calc R . .
C1 C 0.5968(5) 0.2359(4) 0.5911(3) 0.0296(14) Uani 1 1 d . . .
H1C H 0.6609 0.2308 0.5852 0.035 Uiso 1 1 calc R . .
H1D H 0.5388 0.1884 0.5509 0.035 Uiso 1 1 calc R . .
C30 C 0.1306(5) 0.4547(5) 0.6056(4) 0.0370(16) Uani 1 1 d . . .
H30A H 0.1248 0.3913 0.6126 0.044 Uiso 1 1 calc R . .
H30B H 0.0658 0.4657 0.6037 0.044 Uiso 1 1 calc R . .
C65 C 0.1370(5) 0.6065(5) 0.3248(4) 0.0392(17) Uani 1 1 d . . .
H65 H 0.1442 0.5465 0.3101 0.047 Uiso 1 1 calc R . .
C23 C 0.7355(5) 0.7027(5) 0.8929(3) 0.0303(14) Uani 1 1 d . . .
C17 C 0.8774(5) 0.6785(4) 0.8211(3) 0.0316(15) Uani 1 1 d . . .
C28 C 0.6610(5) 0.6339(5) 0.9045(4) 0.0367(16) Uani 1 1 d . . .
H28 H 0.6132 0.5809 0.8667 0.044 Uiso 1 1 calc R . .
C55 C 0.1161(5) 0.7641(5) 0.1674(4) 0.0348(15) Uani 1 1 d . . .
C22 C 0.8896(5) 0.5981(5) 0.8421(4) 0.0387(16) Uani 1 1 d . . .
H22 H 0.8351 0.5556 0.8500 0.046 Uiso 1 1 calc R . .
C49 C 0.0304(5) 0.8731(4) 0.2358(4) 0.0367(16) Uani 1 1 d . . .
C66 C 0.1344(5) 0.6663(4) 0.2801(4) 0.0341(15) Uani 1 1 d . . .
H66 H 0.1410 0.6450 0.2359 0.041 Uiso 1 1 calc R . .
C8 C 0.3736(5) 0.0393(5) 0.5903(4) 0.0446(18) Uani 1 1 d . . .
H8 H 0.4388 0.0377 0.5908 0.054 Uiso 1 1 calc R . .
C62 C 0.1090(5) 0.7818(5) 0.3649(4) 0.0419(17) Uani 1 1 d . . .
H62 H 0.0967 0.8395 0.3789 0.050 Uiso 1 1 calc R . .
C37 C 0.2309(5) 0.5227(5) 0.7615(3) 0.0299(14) Uani 1 1 d . . .
C9 C 0.4891(5) 0.2350(5) 0.7676(3) 0.0323(15) Uani 1 1 d . . .
C14 C 0.4789(5) 0.3092(5) 0.8153(4) 0.0398(17) Uani 1 1 d . . .
H14 H 0.4665 0.3617 0.8011 0.048 Uiso 1 1 calc R . .
C45 C 0.3895(6) 1.0357(5) 0.2681(5) 0.053(2) Uani 1 1 d . . .
H45 H 0.4234 1.0585 0.2382 0.064 Uiso 1 1 calc R . .
C4 C 0.2654(5) 0.1238(5) 0.6218(4) 0.0422(18) Uani 1 1 d . . .
H4 H 0.2576 0.1805 0.6444 0.051 Uiso 1 1 calc R . .
C44 C 0.2942(5) 0.9615(5) 0.2396(4) 0.0428(18) Uani 1 1 d . . .
H44 H 0.2647 0.9368 0.1901 0.051 Uiso 1 1 calc R . .
C43 C 0.2387(5) 0.9208(4) 0.2811(4) 0.0335(15) Uani 1 1 d . . .
C6 C 0.1893(6) -0.0425(5) 0.5526(4) 0.051(2) Uani 1 1 d . . .
H6 H 0.1309 -0.0983 0.5288 0.061 Uiso 1 1 calc R . .
C31 C 0.2100(6) 0.6603(5) 0.6829(4) 0.0408(17) Uani 1 1 d . . .
C7 C 0.2851(6) -0.0441(5) 0.5544(4) 0.054(2) Uani 1 1 d . . .
H7 H 0.2920 -0.1011 0.5317 0.064 Uiso 1 1 calc R . .
C50 C 0.0308(6) 0.9507(5) 0.2073(4) 0.050(2) Uani 1 1 d . . .
H50 H 0.0901 0.9818 0.1980 0.060 Uiso 1 1 calc R . .
C54 C -0.0618(6) 0.8310(6) 0.2485(4) 0.050(2) Uani 1 1 d . . .
H54 H -0.0665 0.7794 0.2681 0.060 Uiso 1 1 calc R . .
C41 C 0.3051(6) 0.5573(7) 0.8889(4) 0.062(2) Uani 1 1 d . . .
H41 H 0.3582 0.5948 0.9318 0.074 Uiso 1 1 calc R . .
C58 C 0.0960(7) 0.6316(6) 0.0386(4) 0.063(2) Uani 1 1 d . . .
H58 H 0.0889 0.5877 -0.0034 0.075 Uiso 1 1 calc R . .
C29 C 0.1512(5) 0.4583(5) 0.5366(3) 0.0353(15) Uani 1 1 d . . .
H29A H 0.0952 0.4077 0.4970 0.042 Uiso 1 1 calc R . .
H29B H 0.1531 0.5206 0.5286 0.042 Uiso 1 1 calc R . .
C64 C 0.1289(5) 0.6373(5) 0.3916(4) 0.0420(18) Uani 1 1 d . . .
H64 H 0.1338 0.5995 0.4229 0.050 Uiso 1 1 calc R . .
C27 C 0.6571(6) 0.6433(6) 0.9730(4) 0.053(2) Uani 1 1 d . . .
H27 H 0.6070 0.5955 0.9807 0.063 Uiso 1 1 calc R . .
C10 C 0.5071(6) 0.1573(5) 0.7901(4) 0.0483(19) Uani 1 1 d . . .
H10 H 0.5127 0.1066 0.7583 0.058 Uiso 1 1 calc R . .
C26 C 0.7244(6) 0.7205(7) 1.0290(4) 0.057(2) Uani 1 1 d . . .
H26 H 0.7202 0.7263 1.0746 0.068 Uiso 1 1 calc R . .
C48 C 0.2871(6) 0.9663(5) 0.3549(4) 0.0431(18) Uani 1 1 d . . .
H48 H 0.2539 0.9449 0.3856 0.052 Uiso 1 1 calc R . .
C42 C 0.3104(6) 0.5761(6) 0.8258(4) 0.050(2) Uani 1 1 d . . .
H42 H 0.3678 0.6252 0.8265 0.060 Uiso 1 1 calc R . .
C39 C 0.1427(6) 0.4316(6) 0.8260(5) 0.051(2) Uani 1 1 d . . .
H39 H 0.0851 0.3830 0.8257 0.062 Uiso 1 1 calc R . .
C21 C 0.9833(6) 0.5808(5) 0.8513(4) 0.0467(19) Uani 1 1 d . . .
H21 H 0.9909 0.5261 0.8644 0.056 Uiso 1 1 calc R . .
C56 C 0.0231(6) 0.7216(5) 0.1098(4) 0.0426(18) Uani 1 1 d . . .
H56 H -0.0345 0.7375 0.1139 0.051 Uiso 1 1 calc R . .
C24 C 0.8053(6) 0.7817(5) 0.9496(4) 0.0456(19) Uani 1 1 d . . .
H24 H 0.8561 0.8289 0.9421 0.055 Uiso 1 1 calc R . .
C53 C -0.1464(7) 0.8626(8) 0.2333(5) 0.068(3) Uani 1 1 d . . .
H53 H -0.2061 0.8320 0.2423 0.082 Uiso 1 1 calc R . .
C5 C 0.1788(6) 0.0414(5) 0.5858(4) 0.052(2) Uani 1 1 d . . .
H5 H 0.1130 0.0428 0.5841 0.062 Uiso 1 1 calc R . .
C36 C 0.1069(8) 0.6578(7) 0.6594(5) 0.071(3) Uani 1 1 d . . .
H36 H 0.0527 0.5983 0.6426 0.085 Uiso 1 1 calc R . .
C59 C 0.1912(7) 0.6724(6) 0.0937(4) 0.054(2) Uani 1 1 d . . .
H59 H 0.2484 0.6560 0.0894 0.065 Uiso 1 1 calc R . .
C38 C 0.1472(6) 0.4505(5) 0.7631(4) 0.0450(18) Uani 1 1 d . . .
H38 H 0.0928 0.4139 0.7206 0.054 Uiso 1 1 calc R . .
C51 C -0.0524(7) 0.9841(6) 0.1920(5) 0.064(3) Uani 1 1 d . . .
H51 H -0.0475 1.0366 0.1732 0.077 Uiso 1 1 calc R . .
C19 C 1.0521(6) 0.7224(7) 0.8204(5) 0.063(2) Uani 1 1 d . . .
H19 H 1.1071 0.7650 0.8131 0.075 Uiso 1 1 calc R . .
C2 C 0.5894(4) 0.2146(4) 0.6599(3) 0.0301(14) Uani 1 1 d . . .
H2C H 0.6517 0.2567 0.6995 0.036 Uiso 1 1 calc R . .
H2D H 0.5843 0.1477 0.6567 0.036 Uiso 1 1 calc R . .
C25 C 0.7997(7) 0.7908(6) 1.0172(4) 0.059(2) Uani 1 1 d . . .
H25 H 0.8466 0.8442 1.0550 0.071 Uiso 1 1 calc R . .
C60 C 0.1996(6) 0.7381(5) 0.1552(4) 0.0422(17) Uani 1 1 d . . .
H60 H 0.2647 0.7671 0.1909 0.051 Uiso 1 1 calc R . .
C18 C 0.9586(5) 0.7403(6) 0.8098(4) 0.051(2) Uani 1 1 d . . .
H18 H 0.9513 0.7940 0.7951 0.061 Uiso 1 1 calc R . .
C47 C 0.3823(6) 1.0415(5) 0.3840(5) 0.055(2) Uani 1 1 d . . .
H47 H 0.4113 1.0690 0.4333 0.067 Uiso 1 1 calc R . .
C20 C 1.0645(6) 0.6450(6) 0.8410(4) 0.054(2) Uani 1 1 d . . .
H20 H 1.1279 0.6349 0.8483 0.065 Uiso 1 1 calc R . .
C3 C 0.3642(5) 0.1231(4) 0.6248(3) 0.0293(14) Uani 1 1 d . . .
C61 C 0.1223(5) 0.7572(4) 0.2985(3) 0.0314(15) Uani 1 1 d . . .
C63 C 0.1135(6) 0.7240(5) 0.4108(4) 0.0471(19) Uani 1 1 d . . .
H63 H 0.1060 0.7442 0.4549 0.057 Uiso 1 1 calc R . .
B1 B 0.1266(6) 0.8296(5) 0.2464(4) 0.0324(17) Uani 1 1 d . . .
C46 C 0.4341(6) 1.0758(5) 0.3410(6) 0.063(3) Uani 1 1 d . . .
H46 H 0.4987 1.1255 0.3609 0.076 Uiso 1 1 calc R . .
C13 C 0.4873(7) 0.3044(6) 0.8839(4) 0.056(2) Uani 1 1 d . . .
H13 H 0.4798 0.3539 0.9157 0.067 Uiso 1 1 calc R . .
C11 C 0.5169(8) 0.1545(7) 0.8592(5) 0.072(3) Uani 1 1 d . . .
H11 H 0.5307 0.1027 0.8738 0.086 Uiso 1 1 calc R . .
C32 C 0.2879(8) 0.7487(6) 0.7118(5) 0.068(3) Uani 1 1 d . . .
H32 H 0.3567 0.7519 0.7299 0.082 Uiso 1 1 calc R . .
C52 C -0.1413(8) 0.9407(7) 0.2043(5) 0.069(3) Uani 1 1 d . . .
H52 H -0.1974 0.9625 0.1936 0.083 Uiso 1 1 calc R . .
C15 C 0.7449(5) 0.8021(4) 0.7104(3) 0.0307(15) Uani 1 1 d . . .
H15A H 0.7447 0.8634 0.7013 0.037 Uiso 1 1 calc R . .
H15B H 0.8013 0.7866 0.6980 0.037 Uiso 1 1 calc R . .
C16 C 0.7626(5) 0.8116(4) 0.7890(4) 0.0365(16) Uani 1 1 d . . .
H16A H 0.7118 0.8357 0.8030 0.044 Uiso 1 1 calc R . .
H16B H 0.8316 0.8578 0.8177 0.044 Uiso 1 1 calc R . .
C40 C 0.2218(6) 0.4834(6) 0.8888(4) 0.052(2) Uani 1 1 d . . .
H40 H 0.2196 0.4691 0.9311 0.063 Uiso 1 1 calc R . .
C12 C 0.5067(8) 0.2272(7) 0.9062(5) 0.071(3) Uani 1 1 d . . .
H12 H 0.5126 0.2249 0.9526 0.085 Uiso 1 1 calc R . .
C57 C 0.0114(7) 0.6563(6) 0.0462(4) 0.059(2) Uani 1 1 d . . .
H57 H -0.0526 0.6296 0.0093 0.071 Uiso 1 1 calc R . .
C35 C 0.0840(11) 0.7427(10) 0.6608(6) 0.104(4) Uani 1 1 d . . .
H35 H 0.0153 0.7405 0.6438 0.124 Uiso 1 1 calc R . .
N67 N 0.0765(6) 0.2148(6) 0.4912(5) 0.075(2) Uani 1 1 d . . .
C68 C 0.0864(6) 0.1545(6) 0.4520(5) 0.054(2) Uani 1 1 d . . .
C1A C 0.1014(7) 0.0789(6) 0.4041(5) 0.070(3) Uani 1 1 d . . .
H1AA H 0.0393 0.0470 0.3629 0.085 Uiso 1 1 calc R . .
H1AB H 0.1161 0.0324 0.4282 0.085 Uiso 1 1 calc R . .
H1AC H 0.1588 0.1069 0.3893 0.085 Uiso 1 1 calc R . .
C34 C 0.1671(13) 0.8321(9) 0.6884(6) 0.097(4) Uani 1 1 d . . .
H34 H 0.1539 0.8898 0.6886 0.116 Uiso 1 1 calc R . .
C33 C 0.2652(11) 0.8338(7) 0.7142(7) 0.089(4) Uani 1 1 d . . .
H33 H 0.3193 0.8934 0.7343 0.107 Uiso 1 1 calc R . .
O1 O 0.644(3) 0.029(2) 0.9884(15) 0.402(11) Uani 1 1 d DU . .
C71 C 0.610(3) -0.082(3) 0.972(2) 0.323(13) Uani 1 1 d U A 1
C72 C 0.547(5) -0.116(3) 0.901(2) 0.37(2) Uani 1 1 d U A 1
C70 C 0.659(4) 0.067(3) 1.063(2) 0.384(14) Uani 1 1 d DU A 1
C69 C 0.643(3) 0.161(3) 1.084(2) 0.384(14) Uani 1 1 d DU A 1
H2A H 0.589(5) 0.742(4) 0.664(3) 0.020(16) Uiso 1 1 d . . .
H2B H 0.646(5) 0.713(5) 0.626(4) 0.03(2) Uiso 1 1 d . . .

loop_
_atom_site_aniso_label
_atom_site_aniso_U_11
_atom_site_aniso_U_22
_atom_site_aniso_U_33
_atom_site_aniso_U_23
_atom_site_aniso_U_13
_atom_site_aniso_U_12
W1 0.02422(13) 0.02021(13) 0.01768(13) 0.00207(10) 0.00791(10) 0.00420(10)
W2 0.02580(13) 0.01980(13) 0.01969(13) 0.00505(10) 0.00894(10) 0.00420(10)
W3 0.02598(13) 0.02212(13) 0.01809(13) 0.00459(10) 0.00650(10) 0.00584(10)
Br1 0.0329(3) 0.0334(3) 0.0252(3) 0.0001(3) 0.0068(3) 0.0060(3)
Br2 0.0375(3) 0.0323(3) 0.0349(4) 0.0107(3) 0.0182(3) 0.0109(3)
Br3 0.0444(4) 0.0327(3) 0.0341(4) 0.0141(3) 0.0110(3) 0.0113(3)
S4 0.0263(7) 0.0228(7) 0.0231(8) 0.0054(6) 0.0099(6) 0.0066(6)
S3 0.0278(7) 0.0226(7) 0.0228(8) 0.0029(6) 0.0089(6) 0.0056(6)
S2 0.0274(7) 0.0200(7) 0.0200(8) 0.0036(6) 0.0062(6) 0.0038(6)
P1 0.0251(8) 0.0217(8) 0.0259(9) 0.0035(7) 0.0095(7) 0.0045(6)
P3 0.0294(8) 0.0299(9) 0.0275(9) 0.0074(7) 0.0100(7) 0.0112(7)
S1 0.0348(8) 0.0310(8) 0.0191(8) 0.0068(6) 0.0111(7) 0.0071(7)
P2 0.0277(8) 0.0220(8) 0.0266(9) 0.0046(7) 0.0069(7) 0.0054(7)
N3 0.024(3) 0.027(3) 0.026(3) 0.005(2) 0.000(2) 0.002(2)
N2 0.030(3) 0.026(3) 0.031(3) 0.012(2) 0.016(3) 0.009(2)
N1 0.026(3) 0.023(3) 0.026(3) 0.001(2) 0.013(2) 0.003(2)
C1 0.026(3) 0.027(3) 0.032(4) 0.001(3) 0.012(3) 0.008(3)
C30 0.025(3) 0.044(4) 0.034(4) 0.005(3) 0.005(3) 0.009(3)
C65 0.026(3) 0.033(4) 0.048(5) 0.011(3) 0.002(3) 0.005(3)
C23 0.032(3) 0.034(3) 0.024(3) 0.005(3) 0.005(3) 0.015(3)
C17 0.031(3) 0.029(3) 0.023(3) -0.001(3) 0.005(3) 0.003(3)
C28 0.045(4) 0.032(4) 0.029(4) 0.007(3) 0.010(3) 0.010(3)
C55 0.036(4) 0.027(3) 0.035(4) 0.008(3) 0.007(3) 0.006(3)
C22 0.036(4) 0.035(4) 0.032(4) 0.000(3) 0.004(3) 0.007(3)
C49 0.040(4) 0.024(3) 0.032(4) -0.006(3) 0.003(3) 0.008(3)
C66 0.029(3) 0.027(3) 0.035(4) 0.004(3) 0.005(3) 0.002(3)
C8 0.038(4) 0.028(4) 0.056(5) 0.001(3) 0.014(4) 0.005(3)
C62 0.050(4) 0.033(4) 0.032(4) 0.004(3) 0.009(3) 0.009(3)
C37 0.033(3) 0.036(4) 0.028(4) 0.009(3) 0.018(3) 0.015(3)
C9 0.032(3) 0.032(3) 0.028(4) 0.009(3) 0.010(3) 0.003(3)
C14 0.052(4) 0.040(4) 0.033(4) 0.013(3) 0.021(3) 0.015(3)
C45 0.043(4) 0.029(4) 0.088(7) 0.018(4) 0.023(5) 0.010(3)
C4 0.034(4) 0.031(4) 0.053(5) 0.002(3) 0.020(3) 0.000(3)
C44 0.049(4) 0.027(4) 0.047(5) 0.009(3) 0.012(4) 0.011(3)
C43 0.034(3) 0.019(3) 0.041(4) 0.004(3) 0.004(3) 0.012(3)
C6 0.043(4) 0.033(4) 0.056(5) 0.001(4) 0.014(4) -0.008(3)
C31 0.068(5) 0.040(4) 0.034(4) 0.019(3) 0.027(4) 0.033(4)
C7 0.054(5) 0.031(4) 0.058(5) -0.004(4) 0.017(4) 0.001(4)
C50 0.046(4) 0.030(4) 0.052(5) 0.008(4) -0.005(4) 0.005(3)
C54 0.053(5) 0.054(5) 0.044(5) 0.006(4) 0.018(4) 0.024(4)
C41 0.049(5) 0.098(7) 0.032(4) 0.013(4) 0.014(4) 0.021(5)
C58 0.083(6) 0.055(5) 0.037(5) -0.003(4) 0.020(5) 0.017(5)
C29 0.032(3) 0.036(4) 0.026(4) 0.003(3) -0.003(3) 0.010(3)
C64 0.032(4) 0.048(4) 0.040(4) 0.023(4) 0.004(3) 0.005(3)
C27 0.062(5) 0.060(5) 0.033(4) 0.013(4) 0.018(4) 0.014(4)
C10 0.069(5) 0.042(4) 0.043(5) 0.020(4) 0.025(4) 0.023(4)
C26 0.064(5) 0.084(6) 0.025(4) 0.010(4) 0.015(4) 0.037(5)
C48 0.050(4) 0.029(4) 0.038(4) -0.004(3) 0.000(3) 0.017(3)
C42 0.038(4) 0.068(5) 0.033(4) 0.008(4) 0.014(3) 0.003(4)
C39 0.052(5) 0.044(4) 0.061(6) 0.022(4) 0.026(4) 0.010(4)
C21 0.049(4) 0.043(4) 0.039(4) 0.000(3) 0.003(4) 0.022(4)
C56 0.053(4) 0.036(4) 0.029(4) 0.007(3) 0.008(3) 0.008(3)
C24 0.046(4) 0.041(4) 0.031(4) -0.002(3) 0.007(3) 0.001(3)
C53 0.057(5) 0.099(8) 0.050(6) 0.001(5) 0.021(4) 0.042(5)
C5 0.037(4) 0.042(4) 0.066(6) 0.005(4) 0.024(4) -0.004(3)
C36 0.086(7) 0.071(6) 0.058(6) 0.012(5) 0.009(5) 0.053(5)
C59 0.074(6) 0.051(5) 0.046(5) 0.006(4) 0.030(5) 0.030(4)
C38 0.050(4) 0.043(4) 0.046(5) 0.016(4) 0.018(4) 0.016(4)
C51 0.066(6) 0.030(4) 0.063(6) -0.005(4) -0.019(5) 0.018(4)
C19 0.036(4) 0.076(6) 0.070(6) 0.020(5) 0.022(4) 0.008(4)
C2 0.024(3) 0.024(3) 0.037(4) 0.004(3) 0.009(3) 0.006(3)
C25 0.059(5) 0.065(6) 0.031(5) -0.010(4) 0.003(4) 0.019(4)
C60 0.050(4) 0.040(4) 0.032(4) 0.007(3) 0.012(3) 0.012(3)
C18 0.039(4) 0.044(4) 0.065(6) 0.015(4) 0.014(4) 0.010(4)
C47 0.052(5) 0.029(4) 0.062(6) -0.008(4) -0.006(4) 0.018(4)
C20 0.042(4) 0.072(6) 0.048(5) 0.006(4) 0.010(4) 0.030(4)
C3 0.030(3) 0.024(3) 0.028(3) 0.004(3) 0.009(3) 0.002(3)
C61 0.027(3) 0.025(3) 0.030(4) 0.004(3) 0.000(3) 0.002(3)
C63 0.049(4) 0.045(4) 0.036(4) 0.011(4) 0.011(4) 0.003(4)
B1 0.037(4) 0.024(4) 0.029(4) 0.003(3) 0.009(3) 0.004(3)
C46 0.039(4) 0.021(4) 0.104(8) 0.001(5) 0.001(5) 0.007(3)
C13 0.076(6) 0.064(5) 0.030(4) 0.013(4) 0.028(4) 0.020(5)
C11 0.110(8) 0.066(6) 0.064(6) 0.045(5) 0.036(6) 0.045(6)
C32 0.084(6) 0.044(5) 0.092(7) 0.014(5) 0.051(6) 0.028(5)
C52 0.065(6) 0.066(6) 0.061(6) -0.014(5) 0.003(5) 0.038(5)
C15 0.033(3) 0.020(3) 0.041(4) 0.016(3) 0.016(3) 0.003(3)
C16 0.040(4) 0.023(3) 0.041(4) 0.005(3) 0.012(3) 0.007(3)
C40 0.055(5) 0.070(5) 0.047(5) 0.035(4) 0.022(4) 0.028(4)
C12 0.110(8) 0.073(6) 0.041(5) 0.037(5) 0.031(5) 0.030(6)
C57 0.063(5) 0.055(5) 0.032(4) -0.003(4) 0.002(4) 0.003(4)
C35 0.138(11) 0.108(10) 0.073(8) 0.018(7) 0.005(7) 0.092(9)
N67 0.060(5) 0.072(5) 0.086(6) 0.012(5) 0.017(4) 0.026(4)
C68 0.033(4) 0.054(5) 0.062(6) 0.011(4) 0.010(4) 0.008(4)
C1A 0.066(6) 0.058(5) 0.068(6) -0.006(5) 0.022(5) 0.010(5)
C34 0.188(14) 0.089(9) 0.074(8) 0.049(7) 0.063(9) 0.104(10)
C33 0.134(10) 0.047(6) 0.104(9) 0.019(6) 0.069(8) 0.034(6)
O1 0.58(3) 0.315(16) 0.315(15) 0.141(15) 0.02(2) 0.258(19)
C71 0.47(4) 0.330(16) 0.34(2) 0.219(14) 0.15(3) 0.30(3)
C72 0.73(7) 0.29(2) 0.25(2) 0.111(18) 0.24(3) 0.32(3)
C70 0.384(14) 0.383(14) 0.385(14) 0.110(5) 0.131(6) 0.133(6)
C69 0.384(15) 0.385(15) 0.383(16) 0.106(7) 0.131(8) 0.134(8)

loop_
_atom_type_symbol
_atom_type_description
_atom_type_scat_dispersion_real
_atom_type_scat_dispersion_imag
_atom_type_scat_source
C C 0.0033 0.0016 'International Tables Vol C Tables 4.2.6.8 and 6.1.1.4'
H H 0.0000 0.0000 'International Tables Vol C Tables 4.2.6.8 and 6.1.1.4'
B B 0.0013 0.0007 'International Tables Vol C Tables 4.2.6.8 and 6.1.1.4'
Br Br -0.2901 2.4595 'International Tables Vol C Tables 4.2.6.8 and 6.1.1.4'
N N 0.0061 0.0033 'International Tables Vol C Tables 4.2.6.8 and 6.1.1.4'
O O 0.0106 0.0060 'International Tables Vol C Tables 4.2.6.8 and 6.1.1.4'
P P 0.1023 0.0942 'International Tables Vol C Tables 4.2.6.8 and 6.1.1.4'
S S 0.1246 0.1234 'International Tables Vol C Tables 4.2.6.8 and 6.1.1.4'
W W -0.8490 6.8722 'International Tables Vol C Tables 4.2.6.8 and 6.1.1.4'

loop_
_exptl_crystal_face_index_h
_exptl_crystal_face_index_k
_exptl_crystal_face_index_l
_exptl_crystal_face_perp_dist
_exptl_oxdiff_crystal_face_indexfrac_h
_exptl_oxdiff_crystal_face_indexfrac_k
_exptl_oxdiff_crystal_face_indexfrac_l
_exptl_oxdiff_crystal_face_x
_exptl_oxdiff_crystal_face_y
_exptl_oxdiff_crystal_face_z
4 -21 1 0.0390 4.0052 -20.9583 0.9432 0.7302 -0.2731 -0.6551
20 -3 -10 0.0814 19.9727 -2.9632 -10.0339 0.6687 -0.2229 0.7227
3 19 -4 0.0631 2.9861 18.9716 -3.9577 -0.4751 0.1727 0.8724
0 -1 -26 0.0331 -0.0284 -0.9079 -25.9806 0.5119 0.8449 -0.1571
-10 -9 25 0.0860 -9.9605 -9.0646 24.9758 -0.3680 -0.6105 -0.6897
-1 0 27 0.0277 -0.9693 -0.0932 26.9792 -0.5179 -0.8575 0.0774
-17 15 4 0.0688 -16.9863 14.9570 4.0616 -0.8831 0.4163 -0.1383
12 12 -8 0.0762 11.9765 11.9988 -7.9865 -0.0029 0.0199 0.9747
-9 13 19 0.0477 -8.9759 12.9077 19.0303 -0.9409 -0.3001 0.2045
-17 -3 19 0.0704 -16.9632 -3.0555 19.0071 -0.5849 -0.1898 -0.7882
0 -16 -9 0.0356 -0.0042 -15.9338 -9.0298 0.6774 0.1925 -0.6784
17 -2 -21 0.0684 16.9628 -1.9267 -21.0171 0.7816 0.2233 0.5798
8 9 12 0.0552 8.0031 8.9370 11.9969 -0.3539 -0.5479 0.7678
6 5 -29 0.0467 5.9610 5.0881 -28.9747 0.4921 0.8221 0.3348
9 -12 20 0.0454 9.0186 -12.0449 19.9395 0.1889 -0.9705 0.0111

loop_
_geom_angle_atom_site_label_1
_geom_angle_atom_site_label_2
_geom_angle_atom_site_label_3
_geom_angle
W2 W1 W3 60.051(9)
Br1 W1 W2 137.973(18)
Br1 W1 W3 99.527(18)
S4 W1 W2 99.01(4)
S4 W1 W3 53.52(4)
S4 W1 Br1 94.70(4)
S4 W1 S2 98.44(5)
S4 W1 P1 86.93(5)
S4 W1 S1 105.96(5)
S2 W1 W2 53.36(4)
S2 W1 W3 99.65(4)
S2 W1 Br1 160.70(4)
S2 W1 P1 82.43(5)
S2 W1 S1 105.68(5)
P1 W1 W2 135.79(4)
P1 W1 W3 140.39(4)
P1 W1 Br1 84.23(4)
S1 W1 W2 54.04(4)
S1 W1 W3 53.93(4)
S1 W1 Br1 84.02(4)
S1 W1 P1 163.20(5)
N1 W1 W2 96.89(11)
N1 W1 W3 142.02(13)
N1 W1 Br1 77.25(13)
N1 W1 S4 163.00(12)
N1 W1 S2 86.27(13)
N1 W1 P1 77.46(13)
N1 W1 S1 88.26(13)
W1 W2 W3 59.987(9)
Br2 W2 W1 99.534(17)
Br2 W2 W3 137.365(18)
S3 W2 W1 99.64(4)
S3 W2 W3 53.48(4)
S3 W2 Br2 160.62(4)
S3 W2 S1 105.63(6)
S3 W2 P2 82.76(5)
S2 W2 W1 53.55(4)
S2 W2 W3 99.74(4)
S2 W2 Br2 94.14(4)
S2 W2 S3 99.48(5)
S2 W2 S1 106.05(5)
S2 W2 P2 85.61(5)
S1 W2 W1 54.22(4)
S1 W2 W3 53.94(4)
S1 W2 Br2 83.51(4)
S1 W2 P2 163.90(5)
P2 W2 W1 139.07(4)
P2 W2 W3 136.23(4)
P2 W2 Br2 84.62(4)
N2 W2 W1 142.53(15)
N2 W2 W3 97.43(15)
N2 W2 Br2 76.62(16)
N2 W2 S3 86.43(17)
N2 W2 S2 162.00(15)
N2 W2 S1 88.45(16)
N2 W2 P2 78.23(15)
W1 W3 W2 59.962(9)
Br3 W3 W1 137.893(18)
Br3 W3 W2 99.843(17)
S4 W3 W1 53.38(4)
S4 W3 W2 98.84(4)
S4 W3 Br3 161.25(4)
S4 W3 S3 98.35(5)
S4 W3 P3 80.39(5)
S4 W3 S1 106.14(5)
S3 W3 W1 99.57(4)
S3 W3 W2 53.41(4)
S3 W3 Br3 94.05(4)
S3 W3 P3 88.34(5)
S3 W3 S1 105.69(5)
P3 W3 W1 133.71(4)
P3 W3 W2 141.45(4)
P3 W3 Br3 86.00(4)
S1 W3 W1 54.24(4)
S1 W3 W2 54.08(4)
S1 W3 Br3 83.75(4)
S1 W3 P3 163.13(6)
N3 W3 W1 95.69(13)
N3 W3 W2 140.74(13)
N3 W3 Br3 77.39(13)
N3 W3 S4 87.12(14)
N3 W3 S3 164.08(14)
N3 W3 P3 77.80(14)
N3 W3 S1 86.90(14)
W1 S4 W3 73.10(4)
W2 S3 W3 73.12(4)
W2 S2 W1 73.08(5)
C9 P1 W1 120.9(2)
C9 P1 C2 106.1(3)
C2 P1 W1 100.6(2)
C3 P1 W1 119.1(2)
C3 P1 C9 102.1(3)
C3 P1 C2 106.7(3)
C30 P3 W3 99.6(2)
C37 P3 W3 117.4(2)
C37 P3 C30 107.3(3)
C37 P3 C31 104.8(3)
C31 P3 W3 120.6(2)
C31 P3 C30 105.8(3)
W2 S1 W1 71.74(5)
W3 S1 W1 71.83(4)
W3 S1 W2 71.98(4)
C23 P2 W2 120.8(2)
C23 P2 C16 106.8(3)
C17 P2 W2 117.3(2)
C17 P2 C23 102.3(3)
C17 P2 C16 107.6(3)
C16 P2 W2 101.1(2)
C29 N3 W3 117.5(4)
C15 N2 W2 117.5(4)
C1 N1 W1 118.9(3)
N1 C1 C2 110.2(5)
C29 C30 P3 108.5(4)
C64 C65 C66 119.5(7)
C28 C23 P2 122.5(5)
C28 C23 C24 119.4(6)
C24 C23 P2 118.0(5)
C22 C17 P2 117.7(5)
C18 C17 P2 123.1(6)
C18 C17 C22 119.0(7)
C23 C28 C27 119.7(6)
C56 C55 C60 114.0(7)
C56 C55 B1 123.8(6)
C60 C55 B1 121.9(6)
C17 C22 C21 120.3(7)
C50 C49 C54 114.3(7)
C50 C49 B1 122.0(6)
C54 C49 B1 123.6(6)
C65 C66 C61 123.2(7)
C3 C8 C7 120.1(7)
C63 C62 C61 122.9(7)
C42 C37 P3 119.9(5)
C38 C37 P3 122.4(5)
C38 C37 C42 117.7(6)
C14 C9 P1 121.8(5)
C10 C9 P1 119.2(5)
C10 C9 C14 119.0(6)
C13 C14 C9 119.6(7)
C46 C45 C44 119.7(8)
C5 C4 C3 120.8(7)
C45 C44 C43 123.9(8)
C44 C43 B1 123.4(6)
C48 C43 C44 113.7(6)
C48 C43 B1 122.9(6)
C7 C6 C5 119.8(7)
C36 C31 P3 120.8(6)
C32 C31 P3 120.6(6)
C32 C31 C36 118.5(7)
C6 C7 C8 120.6(7)
C51 C50 C49 123.6(8)
C53 C54 C49 123.3(8)
C40 C41 C42 120.5(8)
C57 C58 C59 119.8(7)
N3 C29 C30 110.3(5)
C63 C64 C65 119.2(7)
C26 C27 C28 121.6(7)
C11 C10 C9 120.7(8)
C27 C26 C25 118.7(7)
C47 C48 C43 122.8(8)
C41 C42 C37 120.7(7)
C40 C39 C38 120.5(7)
C20 C21 C22 119.6(7)
C55 C56 C57 123.6(8)
C25 C24 C23 120.3(7)
C54 C53 C52 119.6(9)
C6 C5 C4 120.1(7)
C35 C36 C31 121.1(10)
C60 C59 C58 118.8(8)
C39 C38 C37 121.4(7)
C52 C51 C50 120.4(9)
C20 C19 C18 121.5(8)
C1 C2 P1 109.8(4)
C24 C25 C26 120.2(7)
C59 C60 C55 124.4(7)
C17 C18 C19 119.7(8)
C46 C47 C48 120.8(8)
C19 C20 C21 119.9(7)
C8 C3 P1 123.7(5)
C8 C3 C4 118.6(6)
C4 C3 P1 117.7(5)
C66 C61 B1 122.2(6)
C62 C61 C66 114.6(6)
C62 C61 B1 123.2(6)
C64 C63 C62 120.5(7)
C55 B1 C61 107.2(5)
C49 B1 C55 108.3(5)
C49 B1 C43 109.1(5)
C49 B1 C61 112.4(5)
C43 B1 C55 110.3(5)
C43 B1 C61 109.5(5)
C47 C46 C45 119.1(7)
C14 C13 C12 121.1(8)
C12 C11 C10 120.5(8)
C31 C32 C33 120.5(10)
C51 C52 C53 118.7(9)
N2 C15 C16 110.4(5)
C15 C16 P2 110.0(4)
C39 C40 C41 119.2(7)
C11 C12 C13 119.1(8)
C58 C57 C56 119.4(8)
C36 C35 C34 118.4(11)
N67 C68 C1A 178.5(10)
C33 C34 C35 119.9(10)
C34 C33 C32 121.5(11)
C70 O1 C71 106(3)
C72 C71 O1 104(2)
O1 C70 C69 117(4)

loop_
_geom_bond_atom_site_label_1
_geom_bond_atom_site_label_2
_geom_bond_distance
W1 W2 2.7510(3)
W1 W3 2.7516(4)
W1 Br1 2.6310(7)
W1 S4 2.3082(14)
W1 S2 2.3130(15)
W1 P1 2.5287(16)
W1 S1 2.3502(16)
W1 N1 2.281(5)
W2 W3 2.7534(3)
W2 Br2 2.6480(7)
W2 S3 2.3102(15)
W2 S2 2.3072(15)
W2 S1 2.3447(16)
W2 P2 2.5203(16)
W2 N2 2.282(5)
W3 Br3 2.6412(7)
W3 S4 2.3122(15)
W3 S3 2.3123(15)
W3 P3 2.5419(16)
W3 S1 2.3408(16)
W3 N3 2.276(5)
P1 C9 1.827(7)
P1 C2 1.829(6)
P1 C3 1.823(6)
P3 C30 1.833(6)
P3 C37 1.808(6)
P3 C31 1.810(7)
P2 C23 1.827(6)
P2 C17 1.821(7)
P2 C16 1.839(6)
N3 C29 1.482(8)
N2 C15 1.498(8)
N1 C1 1.485(8)
C1 C2 1.513(9)
C30 C29 1.512(9)
C65 C66 1.391(10)
C65 C64 1.389(10)
C23 C28 1.365(9)
C23 C24 1.385(9)
C17 C22 1.389(10)
C17 C18 1.369(9)
C28 C27 1.387(10)
C55 C56 1.390(9)
C55 C60 1.409(10)
C55 B1 1.652(10)
C22 C21 1.393(10)
C49 C50 1.391(10)
C49 C54 1.404(10)
C49 B1 1.647(10)
C66 C61 1.405(9)
C8 C7 1.399(9)
C8 C3 1.369(9)
C62 C61 1.402(9)
C62 C63 1.389(10)
C37 C42 1.387(10)
C37 C38 1.381(9)
C9 C14 1.388(9)
C9 C10 1.388(10)
C14 C13 1.383(10)
C45 C44 1.379(10)
C45 C46 1.375(13)
C4 C5 1.378(9)
C4 C3 1.389(9)
C44 C43 1.410(10)
C43 C48 1.405(10)
C43 B1 1.649(9)
C6 C7 1.355(11)
C6 C5 1.369(11)
C31 C36 1.398(12)
C31 C32 1.364(11)
C50 C51 1.387(11)
C54 C53 1.386(11)
C41 C42 1.379(11)
C41 C40 1.379(11)
C58 C59 1.386(12)
C58 C57 1.384(12)
C64 C63 1.371(11)
C27 C26 1.355(11)
C10 C11 1.381(11)
C26 C25 1.387(12)
C48 C47 1.384(10)
C39 C38 1.374(10)
C39 C40 1.362(11)
C21 C20 1.377(11)
C56 C57 1.397(10)
C24 C25 1.377(11)
C53 C52 1.398(14)
C36 C35 1.390(13)
C59 C60 1.383(10)
C51 C52 1.364(13)
C19 C18 1.392(11)
C19 C20 1.342(12)
C47 C46 1.370(13)
C61 B1 1.655(10)
C13 C12 1.387(12)
C11 C12 1.367(13)
C32 C33 1.389(13)
C15 C16 1.519(9)
C35 C34 1.406(17)
N67 C68 1.146(11)
C68 C1A 1.442(12)
C34 C33 1.340(16)
O1 C71 1.53(4)
O1 C70 1.443(19)
C71 C72 1.39(5)
C70 C69 1.478(19)
